data_4066865
loop_
_publ_author_name
'Fischer, Paul J.'
'Neary, Michelle C.'
'Heerboth, Aaron P.'
'Sullivan, Kevin P.'

_publ_section_title
;
 Allylnickel(II) and Allylpalladium(II) Derivatives of
 [(2-(Diphenylphosphino)ethyl)cyclopentadienyl]tricarbonylmetalates:
 Reactions with Free Radicals
;
_journal_issue 20
_journal_name_full Organometallics
_journal_page_first 4562
_journal_paper_doi 10.1021/om1006825
_journal_volume 29
_journal_year 2010
_chemical_formula_moiety 'C25 H23 Cr O3 P Pd'
_chemical_formula_sum 'C25 H23 Cr O3 P Pd'
_chemical_formula_weight 560.80
_chemical_name_common 08153a
_chemical_name_systematic
; 
 ? 
;
_space_group_IT_number 2
_symmetry_cell_setting triclinic
_symmetry_space_group_name_Hall '-P 1'
_symmetry_space_group_name_H-M 'P -1'
_atom_sites_solution_hydrogens geom
_atom_sites_solution_primary direct
_atom_sites_solution_secondary difmap
_audit_creation_method SHELXL-97
_cell_angle_alpha 73.955(2)
_cell_angle_beta 71.866(2)
_cell_angle_gamma 76.402(2)
_cell_formula_units_Z 2
_cell_length_a 8.5082(12)
_cell_length_b 11.1139(16)
_cell_length_c 13.2573(19)
_cell_measurement_reflns_used 2992
_cell_measurement_temperature 173(2)
_cell_measurement_theta_max 27.48
_cell_measurement_theta_min 2.55
_cell_volume 1129.6(3)
_computing_cell_refinement 'Bruker SMART'
_computing_data_collection 'Bruker SMART'
_computing_data_reduction 'Bruker SAINT'
_computing_molecular_graphics 'Bruker SHELXTL'
_computing_publication_material 'Bruker SHELXTL'
_computing_structure_refinement 'Bruker SHELXTL'
_computing_structure_solution 'Bruker SHELXTL'
_diffrn_ambient_temperature 173(2)
_diffrn_measured_fraction_theta_full 0.981
_diffrn_measured_fraction_theta_max 0.981
_diffrn_measurement_device_type 'CCD area detector'
_diffrn_measurement_method 'phi and omega scans'
_diffrn_radiation_monochromator graphite
_diffrn_radiation_source 'sealed tube'
_diffrn_radiation_type MoK\a
_diffrn_radiation_wavelength 0.71073
_diffrn_reflns_av_R_equivalents 0.0239
_diffrn_reflns_av_sigmaI/netI 0.0249
_diffrn_reflns_limit_h_max 11
_diffrn_reflns_limit_h_min -10
_diffrn_reflns_limit_k_max 14
_diffrn_reflns_limit_k_min -13
_diffrn_reflns_limit_l_max 17
_diffrn_reflns_limit_l_min 0
_diffrn_reflns_number 13223
_diffrn_reflns_theta_full 27.51
_diffrn_reflns_theta_max 27.51
_diffrn_reflns_theta_min 1.66
_exptl_absorpt_coefficient_mu 1.372
_exptl_absorpt_correction_T_max 0.8103
_exptl_absorpt_correction_T_min 0.5772
_exptl_absorpt_correction_type multi-scan
_exptl_absorpt_process_details 'SADABS (Sheldrick, 2004)'
_exptl_crystal_colour Red
_exptl_crystal_density_diffrn 1.649
_exptl_crystal_density_method 'not measured'
_exptl_crystal_description Block
_exptl_crystal_F_000 564
_exptl_crystal_size_max 0.45
_exptl_crystal_size_mid 0.25
_exptl_crystal_size_min 0.16
_refine_diff_density_max 0.725
_refine_diff_density_min -0.887
_refine_diff_density_rms 0.082
_refine_ls_extinction_method none
_refine_ls_goodness_of_fit_ref 1.080
_refine_ls_hydrogen_treatment constr
_refine_ls_matrix_type full
_refine_ls_number_parameters 296
_refine_ls_number_reflns 5091
_refine_ls_number_restraints 13
_refine_ls_restrained_S_all 1.079
_refine_ls_R_factor_all 0.0360
_refine_ls_R_factor_gt 0.0293
_refine_ls_shift/su_max 0.001
_refine_ls_shift/su_mean 0.000
_refine_ls_structure_factor_coef Fsqd
_refine_ls_weighting_details 'calc w=1/[\s^2^(Fo^2^)+(0.0377P)^2^+0.9282P] where P=(Fo^2^+2Fc^2^)/3'
_refine_ls_weighting_scheme calc
_refine_ls_wR_factor_gt 0.0717
_refine_ls_wR_factor_ref 0.0753
_reflns_number_gt 4466
_reflns_number_total 5091
_reflns_threshold_expression >2sigma(I)
_cod_data_source_file om1006825_si_003.cif
_cod_data_source_block 10
_cod_depositor_comments
;
The following automatic conversions were performed:

'_symmetry_cell_setting' value 'Triclinic' changed to 'triclinic'
according to /home/saulius/struct/CIF-dictionaries/cif_core.dic
dictionary named 'cif_core.dic' version 2.4.1 from
2010-06-29.

'_exptl_absorpt_correction_type' value 'Multi-scan'
changed to 'multi-scan' according to
/home/saulius/struct/CIF-dictionaries/cif_core.dic dictionary named
'cif_core.dic' version 2.4.1 from 2010-06-29.

Automatic conversion script
Id: cif_fix_values 1715 2011-07-08 13:25:40Z adriana 
;
_cod_original_sg_symbol_H-M P-1
_cod_database_code 4066865

loop_
_symmetry_equiv_pos_as_xyz
'x, y, z'
'-x, -y, -z'

loop_
_atom_site_label
_atom_site_type_symbol
_atom_site_fract_x
_atom_site_fract_y
_atom_site_fract_z
_atom_site_U_iso_or_equiv
_atom_site_adp_type
_atom_site_occupancy
_atom_site_symmetry_multiplicity
_atom_site_calc_flag
_atom_site_refinement_flags
_atom_site_disorder_assembly
_atom_site_disorder_group
Pd1 Pd 0.52335(2) 0.756240(17) 0.338293(15) 0.02307(7) Uani 1 1 d . . .
Cr1 Cr 0.60423(5) 0.69471(4) 0.13859(3) 0.02691(10) Uani 1 1 d . A .
C1 C 0.4420(4) 0.6069(3) 0.1494(2) 0.0375(6) Uani 1 1 d . . .
O1 O 0.3381(3) 0.5518(2) 0.1546(2) 0.0569(6) Uani 1 1 d . A .
C2 C 0.4305(3) 0.8233(3) 0.1752(2) 0.0317(6) Uani 1 1 d . A .
O2 O 0.3176(3) 0.9072(2) 0.18318(18) 0.0445(5) Uani 1 1 d . . .
C3 C 0.6493(4) 0.5800(3) 0.2608(2) 0.0354(6) Uani 1 1 d . A .
O3 O 0.6960(4) 0.4954(2) 0.3259(2) 0.0604(7) Uani 1 1 d . . .
C4 C 0.8519(3) 0.7635(3) 0.0592(2) 0.0293(5) Uani 1 1 d . . .
C5 C 0.7308(4) 0.8371(3) 0.0049(2) 0.0421(7) Uani 1 1 d . A .
H5A H 0.6941 0.9259 -0.0020 0.051 Uiso 1 1 calc R . .
C6 C 0.6732(4) 0.7576(4) -0.0375(2) 0.0564(10) Uani 1 1 d . . .
H6A H 0.5917 0.7834 -0.0779 0.068 Uiso 1 1 calc R A .
C7 C 0.7571(4) 0.6342(4) -0.0098(3) 0.0552(10) Uani 1 1 d . A .
H7A H 0.7431 0.5614 -0.0284 0.066 Uiso 1 1 calc R . .
C8 C 0.8665(4) 0.6365(3) 0.0505(2) 0.0387(7) Uani 1 1 d . A .
H8A H 0.9378 0.5652 0.0804 0.046 Uiso 1 1 calc R . .
C9 C 0.9634(3) 0.8138(3) 0.1004(2) 0.0344(6) Uani 1 1 d . A .
H9A H 0.9346 0.9075 0.0847 0.041 Uiso 1 1 calc R . .
H9B H 1.0804 0.7920 0.0579 0.041 Uiso 1 1 calc R . .
C10 C 0.9573(3) 0.7674(3) 0.2212(2) 0.0297(5) Uani 1 1 d . . .
H10A H 1.0539 0.7907 0.2337 0.036 Uiso 1 1 calc R A .
H10B H 0.9697 0.6736 0.2401 0.036 Uiso 1 1 calc R . .
P1 P 0.76333(8) 0.83189(6) 0.31291(5) 0.02264(13) Uani 1 1 d . A .
C11 C 0.7505(3) 1.0032(2) 0.26766(19) 0.0248(5) Uani 1 1 d . . .
C12 C 0.8926(3) 1.0619(3) 0.2317(2) 0.0310(5) Uani 1 1 d . A .
H12A H 0.9999 1.0119 0.2313 0.037 Uiso 1 1 calc R . .
C13 C 0.8775(4) 1.1927(3) 0.1966(2) 0.0366(6) Uani 1 1 d . . .
H13A H 0.9744 1.2322 0.1720 0.044 Uiso 1 1 calc R A .
C14 C 0.7216(4) 1.2655(3) 0.1974(2) 0.0382(7) Uani 1 1 d . A .
H14A H 0.7118 1.3551 0.1729 0.046 Uiso 1 1 calc R . .
C15 C 0.5799(4) 1.2094(3) 0.2336(2) 0.0366(6) Uani 1 1 d . . .
H15A H 0.4728 1.2603 0.2353 0.044 Uiso 1 1 calc R A .
C16 C 0.5939(3) 1.0777(2) 0.2677(2) 0.0301(5) Uani 1 1 d . A .
H16A H 0.4966 1.0388 0.2910 0.036 Uiso 1 1 calc R . .
C17 C 0.8207(3) 0.7879(2) 0.4420(2) 0.0256(5) Uani 1 1 d . . .
C18 C 0.8424(3) 0.8749(3) 0.4925(2) 0.0321(6) Uani 1 1 d . A .
H18A H 0.8342 0.9624 0.4577 0.038 Uiso 1 1 calc R . .
C19 C 0.8762(4) 0.8339(3) 0.5938(2) 0.0386(6) Uani 1 1 d . . .
H19A H 0.8901 0.8939 0.6280 0.046 Uiso 1 1 calc R A .
C20 C 0.8898(4) 0.7072(3) 0.6450(2) 0.0408(7) Uani 1 1 d . A .
H20A H 0.9137 0.6799 0.7139 0.049 Uiso 1 1 calc R . .
C21 C 0.8682(4) 0.6199(3) 0.5951(2) 0.0383(6) Uani 1 1 d . . .
H21A H 0.8776 0.5325 0.6299 0.046 Uiso 1 1 calc R A .
C22 C 0.8332(3) 0.6602(3) 0.4947(2) 0.0329(6) Uani 1 1 d . A .
H22A H 0.8175 0.6001 0.4613 0.039 Uiso 1 1 calc R . .
C23 C 0.2845(17) 0.6792(7) 0.4192(7) 0.0363(11) Uani 0.818(6) 1 d PD A 1
H23A H 0.3715 0.6084 0.4253 0.044 Uiso 0.818(6) 1 calc PR A 1
H23B H 0.1995 0.6778 0.3872 0.044 Uiso 0.818(6) 1 calc PR A 1
C24 C 0.2815(4) 0.7853(4) 0.4570(3) 0.0377(9) Uani 0.818(6) 1 d PDU A 1
H24A H 0.1947 0.8563 0.4510 0.045 Uiso 0.818(6) 1 calc PR A 1
C25 C 0.4071(7) 0.7863(4) 0.5038(5) 0.0385(12) Uani 0.818(6) 1 d PD A 1
H25A H 0.4938 0.7151 0.5097 0.046 Uiso 0.818(6) 1 calc PR A 1
H25B H 0.4060 0.8582 0.5298 0.046 Uiso 0.818(6) 1 calc PR A 1
C23' C 0.290(8) 0.686(4) 0.406(4) 0.0363(11) Uani 0.182(6) 1 d PD A 2
H23C H 0.2682 0.7576 0.3506 0.044 Uiso 0.182(6) 1 calc PR A 2
H23D H 0.2706 0.6055 0.4061 0.044 Uiso 0.182(6) 1 calc PR A 2
C24' C 0.3523(19) 0.6993(15) 0.4878(13) 0.040(2) Uani 0.182(6) 1 d PDU A 2
H24B H 0.3747 0.6280 0.5434 0.047 Uiso 0.182(6) 1 calc PR A 2
C25' C 0.381(4) 0.8183(19) 0.487(3) 0.0385(12) Uani 0.182(6) 1 d PD A 2
H25C H 0.3585 0.8894 0.4311 0.046 Uiso 0.182(6) 1 calc PR A 2
H25D H 0.4231 0.8281 0.5422 0.046 Uiso 0.182(6) 1 calc PR A 2

loop_
_atom_site_aniso_label
_atom_site_aniso_U_11
_atom_site_aniso_U_22
_atom_site_aniso_U_33
_atom_site_aniso_U_23
_atom_site_aniso_U_13
_atom_site_aniso_U_12
Pd1 0.02290(10) 0.02427(10) 0.02391(10) -0.00781(7) -0.00531(7) -0.00560(7)
Cr1 0.0295(2) 0.0313(2) 0.0234(2) -0.00906(17) -0.00854(16) -0.00563(17)
C1 0.0462(17) 0.0405(15) 0.0320(14) -0.0133(12) -0.0104(12) -0.0125(13)
O1 0.0592(15) 0.0692(16) 0.0576(15) -0.0241(13) -0.0112(12) -0.0328(13)
C2 0.0326(14) 0.0336(14) 0.0283(13) 0.0011(11) -0.0117(11) -0.0086(11)
O2 0.0362(11) 0.0429(12) 0.0457(12) -0.0003(10) -0.0147(9) 0.0038(9)
C3 0.0492(17) 0.0277(13) 0.0332(14) -0.0155(11) -0.0131(13) -0.0006(12)
O3 0.102(2) 0.0295(11) 0.0543(15) -0.0131(10) -0.0426(15) 0.0155(12)
C4 0.0285(13) 0.0349(14) 0.0230(12) -0.0102(10) -0.0026(10) -0.0036(10)
C5 0.0359(15) 0.0522(18) 0.0298(15) 0.0014(13) -0.0070(12) -0.0057(13)
C6 0.0462(19) 0.103(3) 0.0242(15) -0.0075(17) -0.0111(13) -0.026(2)
C7 0.052(2) 0.088(3) 0.0398(18) -0.0423(19) 0.0059(15) -0.0287(19)
C8 0.0338(14) 0.0432(16) 0.0401(16) -0.0248(13) 0.0013(12) -0.0045(12)
C9 0.0328(14) 0.0415(15) 0.0297(14) -0.0142(12) 0.0005(11) -0.0117(12)
C10 0.0228(12) 0.0381(14) 0.0323(13) -0.0171(11) -0.0062(10) -0.0027(10)
P1 0.0213(3) 0.0245(3) 0.0246(3) -0.0095(2) -0.0059(2) -0.0038(2)
C11 0.0294(12) 0.0259(12) 0.0212(11) -0.0082(9) -0.0068(9) -0.0049(10)
C12 0.0302(13) 0.0343(14) 0.0318(14) -0.0118(11) -0.0067(11) -0.0082(11)
C13 0.0461(16) 0.0389(15) 0.0286(14) -0.0099(12) -0.0032(12) -0.0204(13)
C14 0.0626(19) 0.0256(13) 0.0293(14) -0.0070(11) -0.0118(13) -0.0123(13)
C15 0.0428(16) 0.0321(14) 0.0387(16) -0.0139(12) -0.0166(13) 0.0019(12)
C16 0.0308(13) 0.0302(13) 0.0335(14) -0.0116(11) -0.0100(11) -0.0052(10)
C17 0.0223(11) 0.0294(12) 0.0266(12) -0.0099(10) -0.0062(9) -0.0027(9)
C18 0.0336(14) 0.0344(14) 0.0328(14) -0.0114(11) -0.0105(11) -0.0070(11)
C19 0.0425(16) 0.0452(16) 0.0347(15) -0.0153(13) -0.0130(12) -0.0083(13)
C20 0.0410(16) 0.0521(18) 0.0327(15) -0.0091(13) -0.0162(12) -0.0055(13)
C21 0.0443(16) 0.0351(15) 0.0348(15) -0.0019(12) -0.0153(13) -0.0053(12)
C22 0.0359(14) 0.0312(13) 0.0345(14) -0.0087(11) -0.0119(12) -0.0059(11)
C23 0.0255(17) 0.0453(19) 0.037(3) -0.0051(18) -0.001(2) -0.0184(14)
C24 0.0238(16) 0.052(2) 0.0337(18) -0.0159(16) 0.0068(13) -0.0108(14)
C25 0.029(2) 0.052(3) 0.033(3) -0.024(2) 0.0026(15) -0.002(2)
C23' 0.0255(17) 0.0453(19) 0.037(3) -0.0051(18) -0.001(2) -0.0184(14)
C24' 0.026(3) 0.054(4) 0.033(3) -0.013(3) 0.007(3) -0.013(3)
C25' 0.029(2) 0.052(3) 0.033(3) -0.024(2) 0.0026(15) -0.002(2)

loop_
_atom_type_symbol
_atom_type_description
_atom_type_scat_dispersion_real
_atom_type_scat_dispersion_imag
_atom_type_scat_source
C C 0.0033 0.0016 'International Tables Vol C Tables 4.2.6.8 and 6.1.1.4'
H H 0.0000 0.0000 'International Tables Vol C Tables 4.2.6.8 and 6.1.1.4'
O O 0.0106 0.0060 'International Tables Vol C Tables 4.2.6.8 and 6.1.1.4'
P P 0.1023 0.0942 'International Tables Vol C Tables 4.2.6.8 and 6.1.1.4'
Cr Cr 0.3209 0.6236 'International Tables Vol C Tables 4.2.6.8 and 6.1.1.4'
Pd Pd -0.9988 1.0072 'International Tables Vol C Tables 4.2.6.8 and 6.1.1.4'

loop_
_geom_angle_atom_site_label_1
_geom_angle_atom_site_label_2
_geom_angle_atom_site_label_3
_geom_angle
C24' Pd1 C23' 38.5(6)
C24' Pd1 C25' 38.2(4)
C23' Pd1 C25' 68.1(11)
C24' Pd1 C24 28.4(5)
C23' Pd1 C24 38.3(11)
C25' Pd1 C24 32.1(6)
C24' Pd1 C25 34.1(5)
C23' Pd1 C25 69.0(8)
C25' Pd1 C25 11.0(7)
C24 Pd1 C25 37.23(12)
C24' Pd1 C23 35.0(5)
C23' Pd1 C23 3.6(10)
C25' Pd1 C23 65.7(6)
C24 Pd1 C23 36.86(18)
C25 Pd1 C23 66.1(2)
C24' Pd1 P1 126.3(4)
C23' Pd1 P1 164.7(8)
C25' Pd1 P1 98.0(6)
C24 Pd1 P1 129.33(9)
C25 Pd1 P1 96.13(12)
C23 Pd1 P1 161.31(15)
C24' Pd1 C3 109.2(4)
C23' Pd1 C3 91.6(11)
C25' Pd1 C3 145.1(6)
C24 Pd1 C3 128.56(12)
C25 Pd1 C3 135.55(14)
C23 Pd1 C3 92.3(2)
P1 Pd1 C3 97.12(8)
C24' Pd1 C2 119.4(5)
C23' Pd1 C2 83.3(8)
C25' Pd1 C2 122.7(7)
C24 Pd1 C2 99.09(12)
C25 Pd1 C2 132.80(13)
C23 Pd1 C2 86.89(19)
P1 Pd1 C2 110.54(7)
C3 Pd1 C2 80.21(10)
C24' Pd1 Cr1 133.5(4)
C23' Pd1 Cr1 97.7(8)
C25' Pd1 Cr1 161.7(7)
C24 Pd1 Cr1 130.67(9)
C25 Pd1 Cr1 166.76(12)
C23 Pd1 Cr1 100.65(15)
P1 Pd1 Cr1 97.099(19)
C3 Pd1 Cr1 41.51(7)
C2 Pd1 Cr1 41.25(7)
C1 Cr1 C2 85.89(13)
C1 Cr1 C3 88.21(13)
C2 Cr1 C3 111.47(12)
C1 Cr1 C6 97.28(13)
C2 Cr1 C6 100.25(14)
C3 Cr1 C6 148.13(14)
C1 Cr1 C7 91.35(13)
C2 Cr1 C7 136.89(15)
C3 Cr1 C7 111.43(15)
C6 Cr1 C7 37.44(15)
C1 Cr1 C5 132.15(12)
C2 Cr1 C5 88.44(12)
C3 Cr1 C5 137.21(13)
C6 Cr1 C5 37.53(13)
C7 Cr1 C5 62.34(14)
C1 Cr1 C8 120.29(12)
C2 Cr1 C8 148.86(12)
C3 Cr1 C8 87.62(13)
C6 Cr1 C8 62.48(13)
C7 Cr1 C8 37.54(12)
C5 Cr1 C8 61.85(12)
C1 Cr1 C4 153.85(11)
C2 Cr1 C4 112.68(11)
C3 Cr1 C4 100.87(12)
C6 Cr1 C4 62.46(11)
C7 Cr1 C4 62.50(11)
C5 Cr1 C4 36.87(10)
C8 Cr1 C4 37.15(10)
C1 Cr1 Pd1 104.54(9)
C2 Cr1 Pd1 58.91(8)
C3 Cr1 Pd1 57.10(8)
C6 Cr1 Pd1 147.87(12)
C7 Cr1 Pd1 159.36(10)
C5 Cr1 Pd1 112.68(9)
C8 Cr1 Pd1 121.83(8)
C4 Cr1 Pd1 100.94(7)
O1 C1 Cr1 178.9(3)
O2 C2 Cr1 170.0(2)
O2 C2 Pd1 110.2(2)
Cr1 C2 Pd1 79.84(9)
O3 C3 Cr1 168.5(2)
O3 C3 Pd1 109.6(2)
Cr1 C3 Pd1 81.38(10)
C5 C4 C8 106.6(3)
C5 C4 C9 125.9(3)
C8 C4 C9 126.7(3)
C5 C4 Cr1 69.89(16)
C8 C4 Cr1 69.83(15)
C9 C4 Cr1 132.91(18)
C6 C5 C4 108.9(3)
C6 C5 Cr1 69.94(19)
C4 C5 Cr1 73.24(16)
C6 C5 H5A 125.5
C4 C5 H5A 125.5
Cr1 C5 H5A 122.9
C7 C6 C5 108.0(3)
C7 C6 Cr1 71.45(19)
C5 C6 Cr1 72.53(17)
C7 C6 H6A 126.0
C5 C6 H6A 126.0
Cr1 C6 H6A 121.7
C6 C7 C8 108.1(3)
C6 C7 Cr1 71.11(19)
C8 C7 Cr1 72.42(16)
C6 C7 H7A 126.0
C8 C7 H7A 126.0
Cr1 C7 H7A 122.2
C7 C8 C4 108.4(3)
C7 C8 Cr1 70.05(17)
C4 C8 Cr1 73.02(15)
C7 C8 H8A 125.8
C4 C8 H8A 125.8
Cr1 C8 H8A 122.8
C4 C9 C10 117.2(2)
C4 C9 H9A 108.0
C10 C9 H9A 108.0
C4 C9 H9B 108.0
C10 C9 H9B 108.0
H9A C9 H9B 107.2
C9 C10 P1 114.25(18)
C9 C10 H10A 108.7
P1 C10 H10A 108.7
C9 C10 H10B 108.7
P1 C10 H10B 108.7
H10A C10 H10B 107.6
C11 P1 C17 106.55(11)
C11 P1 C10 104.65(12)
C17 P1 C10 101.58(12)
C11 P1 Pd1 115.46(8)
C17 P1 Pd1 108.86(8)
C10 P1 Pd1 118.34(9)
C16 C11 C12 119.2(2)
C16 C11 P1 118.69(19)
C12 C11 P1 122.1(2)
C13 C12 C11 120.3(3)
C13 C12 H12A 119.9
C11 C12 H12A 119.9
C14 C13 C12 120.0(3)
C14 C13 H13A 120.0
C12 C13 H13A 120.0
C15 C14 C13 120.6(3)
C15 C14 H14A 119.7
C13 C14 H14A 119.7
C14 C15 C16 119.9(3)
C14 C15 H15A 120.0
C16 C15 H15A 120.0
C11 C16 C15 120.1(2)
C11 C16 H16A 120.0
C15 C16 H16A 120.0
C18 C17 C22 118.9(2)
C18 C17 P1 123.8(2)
C22 C17 P1 117.14(19)
C19 C18 C17 120.0(3)
C19 C18 H18A 120.0
C17 C18 H18A 120.0
C20 C19 C18 120.7(3)
C20 C19 H19A 119.6
C18 C19 H19A 119.6
C19 C20 C21 119.6(3)
C19 C20 H20A 120.2
C21 C20 H20A 120.2
C22 C21 C20 120.0(3)
C22 C21 H21A 120.0
C20 C21 H21A 120.0
C21 C22 C17 120.8(3)
C21 C22 H22A 119.6
C17 C22 H22A 119.6
C24 C23 Pd1 69.8(4)
C24 C23 H23A 120.0
Pd1 C23 H23A 74.3
C24 C23 H23B 120.0
Pd1 C23 H23B 128.0
H23A C23 H23B 120.0
C23 C24 C25 119.5(6)
C23 C24 Pd1 73.3(6)
C25 C24 Pd1 71.7(3)
C23 C24 H24A 120.3
C25 C24 H24A 120.3
Pd1 C24 H24A 126.6
C24 C25 Pd1 71.1(2)
C24 C25 H25A 120.0
Pd1 C25 H25A 74.0
C24 C25 H25B 120.0
Pd1 C25 H25B 126.9
H25A C25 H25B 120.0
C24' C23' Pd1 69.1(19)
C24' C23' H23C 120.0
Pd1 C23' H23C 76.2
C24' C23' H23D 120.0
Pd1 C23' H23D 126.6
H23C C23' H23D 120.0
C23' C24' C25' 119.5(8)
C23' C24' Pd1 72(2)
C25' C24' Pd1 73.7(15)
C23' C24' H24B 120.3
C25' C24' H24B 120.3
Pd1 C24' H24B 125.3
C24' C25' Pd1 68.1(13)
C24' C25' H25C 120.0
Pd1 C25' H25C 76.3
C24' C25' H25D 120.0
Pd1 C25' H25D 127.5
H25C C25' H25D 120.0

loop_
_geom_bond_atom_site_label_1
_geom_bond_atom_site_label_2
_geom_bond_distance
Pd1 C24' 2.095(14)
Pd1 C23' 2.14(6)
Pd1 C25' 2.17(3)
Pd1 C24 2.183(3)
Pd1 C25 2.192(6)
Pd1 C23 2.229(12)
Pd1 P1 2.2830(7)
Pd1 C3 2.341(3)
Pd1 C2 2.398(3)
Pd1 Cr1 2.7561(6)
Cr1 C1 1.820(3)
Cr1 C2 1.846(3)
Cr1 C3 1.848(3)
Cr1 C6 2.173(3)
Cr1 C7 2.178(3)
Cr1 C5 2.207(3)
Cr1 C8 2.209(3)
Cr1 C4 2.250(3)
C1 O1 1.164(4)
C2 O2 1.172(3)
C3 O3 1.172(3)
C4 C5 1.410(4)
C4 C8 1.421(4)
C4 C9 1.500(4)
C5 C6 1.409(5)
C5 H5A 0.9500
C6 C7 1.396(6)
C6 H6A 0.9500
C7 C8 1.411(4)
C7 H7A 0.9500
C8 H8A 0.9500
C9 C10 1.529(4)
C9 H9A 0.9900
C9 H9B 0.9900
C10 P1 1.842(3)
C10 H10A 0.9900
C10 H10B 0.9900
P1 C11 1.819(3)
P1 C17 1.831(3)
C11 C16 1.393(4)
C11 C12 1.398(4)
C12 C13 1.387(4)
C12 H12A 0.9500
C13 C14 1.381(4)
C13 H13A 0.9500
C14 C15 1.379(4)
C14 H14A 0.9500
C15 C16 1.395(4)
C15 H15A 0.9500
C16 H16A 0.9500
C17 C18 1.391(3)
C17 C22 1.393(4)
C18 C19 1.390(4)
C18 H18A 0.9500
C19 C20 1.379(4)
C19 H19A 0.9500
C20 C21 1.387(4)
C20 H20A 0.9500
C21 C22 1.385(4)
C21 H21A 0.9500
C22 H22A 0.9500
C23 C24 1.396(4)
C23 H23A 0.9500
C23 H23B 0.9500
C24 C25 1.397(4)
C24 H24A 0.9500
C25 H25A 0.9500
C25 H25B 0.9500
C23' C24' 1.396(5)
C23' H23C 0.9500
C23' H23D 0.9500
C24' C25' 1.396(5)
C24' H24B 0.9500
C25' H25C 0.9500
C25' H25D 0.9500

loop_
_geom_torsion_atom_site_label_1
_geom_torsion_atom_site_label_2
_geom_torsion_atom_site_label_3
_geom_torsion_atom_site_label_4
_geom_torsion
C24' Pd1 Cr1 C1 10.9(7)
C23' Pd1 Cr1 C1 -5.5(12)
C25' Pd1 Cr1 C1 -43.4(19)
C24 Pd1 Cr1 C1 -27.53(17)
C25 Pd1 Cr1 C1 -6.2(5)
C23 Pd1 Cr1 C1 -3.3(3)
P1 Pd1 Cr1 C1 170.84(10)
C3 Pd1 Cr1 C1 78.10(15)
C2 Pd1 Cr1 C1 -75.94(14)
C24' Pd1 Cr1 C2 86.8(7)
C23' Pd1 Cr1 C2 70.5(12)
C25' Pd1 Cr1 C2 32.5(19)
C24 Pd1 Cr1 C2 48.42(17)
C25 Pd1 Cr1 C2 69.7(5)
C23 Pd1 Cr1 C2 72.7(3)
P1 Pd1 Cr1 C2 -113.22(10)
C3 Pd1 Cr1 C2 154.04(15)
C24' Pd1 Cr1 C3 -67.2(7)
C23' Pd1 Cr1 C3 -83.6(12)
C25' Pd1 Cr1 C3 -121.5(19)
C24 Pd1 Cr1 C3 -105.63(18)
C25 Pd1 Cr1 C3 -84.3(5)
C23 Pd1 Cr1 C3 -81.4(3)
P1 Pd1 Cr1 C3 92.74(11)
C2 Pd1 Cr1 C3 -154.04(15)
C24' Pd1 Cr1 C6 142.1(7)
C23' Pd1 Cr1 C6 125.8(12)
C25' Pd1 Cr1 C6 87.8(19)
C24 Pd1 Cr1 C6 103.7(2)
C25 Pd1 Cr1 C6 125.0(6)
C23 Pd1 Cr1 C6 127.9(3)
P1 Pd1 Cr1 C6 -57.94(18)
C3 Pd1 Cr1 C6 -150.7(2)
C2 Pd1 Cr1 C6 55.3(2)
C24' Pd1 Cr1 C7 -128.3(7)
C23' Pd1 Cr1 C7 -144.7(12)
C25' Pd1 Cr1 C7 177.3(19)
C24 Pd1 Cr1 C7 -166.8(3)
C25 Pd1 Cr1 C7 -145.5(6)
C23 Pd1 Cr1 C7 -142.5(4)
P1 Pd1 Cr1 C7 31.6(3)
C3 Pd1 Cr1 C7 -61.1(3)
C2 Pd1 Cr1 C7 144.8(3)
C24' Pd1 Cr1 C5 160.2(7)
C23' Pd1 Cr1 C5 143.8(12)
C25' Pd1 Cr1 C5 105.9(19)
C24 Pd1 Cr1 C5 121.77(16)
C25 Pd1 Cr1 C5 143.1(5)
C23 Pd1 Cr1 C5 146.0(3)
P1 Pd1 Cr1 C5 -39.87(9)
C3 Pd1 Cr1 C5 -132.61(14)
C2 Pd1 Cr1 C5 73.35(13)
C24' Pd1 Cr1 C8 -129.8(7)
C23' Pd1 Cr1 C8 -146.2(12)
C25' Pd1 Cr1 C8 175.8(19)
C24 Pd1 Cr1 C8 -168.26(16)
C25 Pd1 Cr1 C8 -147.0(5)
C23 Pd1 Cr1 C8 -144.0(3)
P1 Pd1 Cr1 C8 30.11(10)
C3 Pd1 Cr1 C8 -62.63(15)
C2 Pd1 Cr1 C8 143.33(14)
C24' Pd1 Cr1 C4 -163.2(6)
C23' Pd1 Cr1 C4 -179.5(12)
C25' Pd1 Cr1 C4 142.5(19)
C24 Pd1 Cr1 C4 158.42(15)
C25 Pd1 Cr1 C4 179.7(5)
C23 Pd1 Cr1 C4 -177.3(3)
P1 Pd1 Cr1 C4 -3.22(7)
C3 Pd1 Cr1 C4 -95.96(13)
C2 Pd1 Cr1 C4 110.00(12)
C2 Cr1 C1 O1 81(15)
C3 Cr1 C1 O1 -167(15)
C6 Cr1 C1 O1 -19(15)
C7 Cr1 C1 O1 -56(15)
C5 Cr1 C1 O1 -3(15)
C8 Cr1 C1 O1 -81(15)
C4 Cr1 C1 O1 -56(15)
Pd1 Cr1 C1 O1 138(15)
C1 Cr1 C2 O2 -71.5(14)
C3 Cr1 C2 O2 -157.9(14)
C6 Cr1 C2 O2 25.2(14)
C7 Cr1 C2 O2 16.1(15)
C5 Cr1 C2 O2 61.0(14)
C8 Cr1 C2 O2 77.7(14)
C4 Cr1 C2 O2 89.5(14)
Pd1 Cr1 C2 O2 178.8(14)
C1 Cr1 C2 Pd1 109.71(10)
C3 Cr1 C2 Pd1 23.26(13)
C6 Cr1 C2 Pd1 -153.63(10)
C7 Cr1 C2 Pd1 -162.71(14)
C5 Cr1 C2 Pd1 -117.83(10)
C8 Cr1 C2 Pd1 -101.1(2)
C4 Cr1 C2 Pd1 -89.33(9)
C24' Pd1 C2 O2 56.5(5)
C23' Pd1 C2 O2 70.3(12)
C25' Pd1 C2 O2 11.8(7)
C24 Pd1 C2 O2 35.3(2)
C25 Pd1 C2 O2 17.2(3)
C23 Pd1 C2 O2 70.2(3)
P1 Pd1 C2 O2 -102.9(2)
C3 Pd1 C2 O2 163.1(2)
Cr1 Pd1 C2 O2 -179.8(3)
C24' Pd1 C2 Cr1 -123.7(5)
C23' Pd1 C2 Cr1 -109.9(12)
C25' Pd1 C2 Cr1 -168.5(7)
C24 Pd1 C2 Cr1 -144.93(11)
C25 Pd1 C2 Cr1 -162.97(17)
C23 Pd1 C2 Cr1 -110.0(2)
P1 Pd1 C2 Cr1 76.87(8)
C3 Pd1 C2 Cr1 -17.12(10)
C1 Cr1 C3 O3 87.5(14)
C2 Cr1 C3 O3 172.3(14)
C6 Cr1 C3 O3 -13.5(15)
C7 Cr1 C3 O3 -3.3(14)
C5 Cr1 C3 O3 -75.2(14)
C8 Cr1 C3 O3 -33.0(14)
C4 Cr1 C3 O3 -67.8(14)
Pd1 Cr1 C3 O3 -163.9(15)
C1 Cr1 C3 Pd1 -108.62(11)
C2 Cr1 C3 Pd1 -23.75(13)
C6 Cr1 C3 Pd1 150.4(2)
C7 Cr1 C3 Pd1 160.63(10)
C5 Cr1 C3 Pd1 88.69(17)
C8 Cr1 C3 Pd1 130.96(10)
C4 Cr1 C3 Pd1 96.08(9)
C24' Pd1 C3 O3 -48.5(6)
C23' Pd1 C3 O3 -83.4(9)
C25' Pd1 C3 O3 -31.2(12)
C24 Pd1 C3 O3 -72.5(3)
C25 Pd1 C3 O3 -22.4(3)
C23 Pd1 C3 O3 -79.9(3)
P1 Pd1 C3 O3 84.0(2)
C2 Pd1 C3 O3 -166.3(3)
Cr1 Pd1 C3 O3 176.6(3)
C24' Pd1 C3 Cr1 134.9(5)
C23' Pd1 C3 Cr1 99.9(9)
C25' Pd1 C3 Cr1 152.2(11)
C24 Pd1 C3 Cr1 110.90(15)
C25 Pd1 C3 Cr1 161.00(17)
C23 Pd1 C3 Cr1 103.5(2)
P1 Pd1 C3 Cr1 -92.68(9)
C2 Pd1 C3 Cr1 17.03(10)
C1 Cr1 C4 C5 79.8(3)
C2 Cr1 C4 C5 -52.7(2)
C3 Cr1 C4 C5 -171.63(19)
C6 Cr1 C4 C5 37.3(2)
C7 Cr1 C4 C5 79.7(2)
C8 Cr1 C4 C5 117.3(3)
Pd1 Cr1 C4 C5 -113.37(17)
C1 Cr1 C4 C8 -37.5(3)
C2 Cr1 C4 C8 -169.92(18)
C3 Cr1 C4 C8 71.12(19)
C6 Cr1 C4 C8 -79.9(2)
C7 Cr1 C4 C8 -37.5(2)
C5 Cr1 C4 C8 -117.3(3)
Pd1 Cr1 C4 C8 129.37(16)
C1 Cr1 C4 C9 -159.4(3)
C2 Cr1 C4 C9 68.2(3)
C3 Cr1 C4 C9 -50.8(3)
C6 Cr1 C4 C9 158.2(3)
C7 Cr1 C4 C9 -159.4(3)
C5 Cr1 C4 C9 120.8(3)
C8 Cr1 C4 C9 -121.9(3)
Pd1 Cr1 C4 C9 7.5(3)
C8 C4 C5 C6 -0.7(3)
C9 C4 C5 C6 169.8(3)
Cr1 C4 C5 C6 -61.2(2)
C8 C4 C5 Cr1 60.53(19)
C9 C4 C5 Cr1 -129.0(3)
C1 Cr1 C5 C6 -26.1(3)
C2 Cr1 C5 C6 -109.1(2)
C3 Cr1 C5 C6 130.2(2)
C7 Cr1 C5 C6 37.9(2)
C8 Cr1 C5 C6 80.6(2)
C4 Cr1 C5 C6 118.1(3)
Pd1 Cr1 C5 C6 -164.3(2)
C1 Cr1 C5 C4 -144.19(18)
C2 Cr1 C5 C4 132.79(18)
C3 Cr1 C5 C4 12.1(3)
C6 Cr1 C5 C4 -118.1(3)
C7 Cr1 C5 C4 -80.2(2)
C8 Cr1 C5 C4 -37.50(16)
Pd1 Cr1 C5 C4 77.63(17)
C4 C5 C6 C7 0.2(4)
Cr1 C5 C6 C7 -63.1(2)
C4 C5 C6 Cr1 63.3(2)
C1 Cr1 C6 C7 -82.7(2)
C2 Cr1 C6 C7 -169.8(2)
C3 Cr1 C6 C7 15.7(4)
C5 Cr1 C6 C7 116.5(3)
C8 Cr1 C6 C7 37.78(19)
C4 Cr1 C6 C7 79.9(2)
Pd1 Cr1 C6 C7 144.55(19)
C1 Cr1 C6 C5 160.8(2)
C2 Cr1 C6 C5 73.7(2)
C3 Cr1 C6 C5 -100.8(3)
C7 Cr1 C6 C5 -116.5(3)
C8 Cr1 C6 C5 -78.8(2)
C4 Cr1 C6 C5 -36.66(18)
Pd1 Cr1 C6 C5 28.0(3)
C5 C6 C7 C8 0.4(4)
Cr1 C6 C7 C8 -63.4(2)
C5 C6 C7 Cr1 63.8(2)
C1 Cr1 C7 C6 100.2(2)
C2 Cr1 C7 C6 14.8(3)
C3 Cr1 C7 C6 -171.2(2)
C5 Cr1 C7 C6 -38.0(2)
C8 Cr1 C7 C6 -116.9(3)
C4 Cr1 C7 C6 -79.8(2)
Pd1 Cr1 C7 C6 -119.0(3)
C1 Cr1 C7 C8 -142.9(2)
C2 Cr1 C7 C8 131.7(2)
C3 Cr1 C7 C8 -54.3(2)
C6 Cr1 C7 C8 116.9(3)
C5 Cr1 C7 C8 78.9(2)
C4 Cr1 C7 C8 37.12(18)
Pd1 Cr1 C7 C8 -2.1(5)
C6 C7 C8 C4 -0.8(3)
Cr1 C7 C8 C4 -63.3(2)
C6 C7 C8 Cr1 62.6(2)
C5 C4 C8 C7 0.9(3)
C9 C4 C8 C7 -169.4(3)
Cr1 C4 C8 C7 61.4(2)
C5 C4 C8 Cr1 -60.57(19)
C9 C4 C8 Cr1 129.1(3)
C1 Cr1 C8 C7 44.3(3)
C2 Cr1 C8 C7 -99.4(3)
C3 Cr1 C8 C7 130.9(2)
C6 Cr1 C8 C7 -37.7(2)
C5 Cr1 C8 C7 -80.3(2)
C4 Cr1 C8 C7 -117.6(3)
Pd1 Cr1 C8 C7 179.1(2)
C1 Cr1 C8 C4 161.90(17)
C2 Cr1 C8 C4 18.2(3)
C3 Cr1 C8 C4 -111.57(18)
C6 Cr1 C8 C4 79.9(2)
C7 Cr1 C8 C4 117.6(3)
C5 Cr1 C8 C4 37.22(17)
Pd1 Cr1 C8 C4 -63.30(18)
C5 C4 C9 C10 123.9(3)
C8 C4 C9 C10 -67.6(4)
Cr1 C4 C9 C10 28.5(4)
C4 C9 C10 P1 -71.7(3)
C9 C10 P1 C11 -56.6(2)
C9 C10 P1 C17 -167.29(19)
C9 C10 P1 Pd1 73.7(2)
C24' Pd1 P1 C11 -101.4(6)
C23' Pd1 P1 C11 -97(4)
C25' Pd1 P1 C11 -73.2(7)
C24 Pd1 P1 C11 -65.42(16)
C25 Pd1 P1 C11 -84.09(15)
C23 Pd1 P1 C11 -101.7(8)
C3 Pd1 P1 C11 138.43(11)
C2 Pd1 P1 C11 56.26(11)
Cr1 Pd1 P1 C11 96.58(9)
C24' Pd1 P1 C17 18.3(6)
C23' Pd1 P1 C17 22(4)
C25' Pd1 P1 C17 46.6(7)
C24 Pd1 P1 C17 54.32(16)
C25 Pd1 P1 C17 35.64(15)
C23 Pd1 P1 C17 18.0(8)
C3 Pd1 P1 C17 -101.83(11)
C2 Pd1 P1 C17 176.00(11)
Cr1 Pd1 P1 C17 -143.68(8)
C24' Pd1 P1 C10 133.5(6)
C23' Pd1 P1 C10 137(4)
C25' Pd1 P1 C10 161.8(7)
C24 Pd1 P1 C10 169.49(17)
C25 Pd1 P1 C10 150.81(16)
C23 Pd1 P1 C10 133.2(8)
C3 Pd1 P1 C10 13.34(12)
C2 Pd1 P1 C10 -68.83(13)
Cr1 Pd1 P1 C10 -28.51(10)
C17 P1 C11 C16 -111.2(2)
C10 P1 C11 C16 141.7(2)
Pd1 P1 C11 C16 9.8(2)
C17 P1 C11 C12 69.6(2)
C10 P1 C11 C12 -37.5(2)
Pd1 P1 C11 C12 -169.37(18)
C16 C11 C12 C13 0.0(4)
P1 C11 C12 C13 179.2(2)
C11 C12 C13 C14 0.2(4)
C12 C13 C14 C15 0.4(4)
C13 C14 C15 C16 -1.3(4)
C12 C11 C16 C15 -0.9(4)
P1 C11 C16 C15 179.9(2)
C14 C15 C16 C11 1.5(4)
C11 P1 C17 C18 2.0(3)
C10 P1 C17 C18 111.2(2)
Pd1 P1 C17 C18 -123.2(2)
C11 P1 C17 C22 178.1(2)
C10 P1 C17 C22 -72.6(2)
Pd1 P1 C17 C22 53.0(2)
C22 C17 C18 C19 0.1(4)
P1 C17 C18 C19 176.1(2)
C17 C18 C19 C20 0.4(4)
C18 C19 C20 C21 -0.5(5)
C19 C20 C21 C22 -0.1(5)
C20 C21 C22 C17 0.6(4)
C18 C17 C22 C21 -0.6(4)
P1 C17 C22 C21 -176.9(2)
C24' Pd1 C23 C24 49.3(8)
C23' Pd1 C23 C24 -112(22)
C25' Pd1 C23 C24 18.5(8)
C25 Pd1 C23 C24 30.5(3)
P1 Pd1 C23 C24 49.8(11)
C3 Pd1 C23 C24 170.3(4)
C2 Pd1 C23 C24 -109.6(4)
Cr1 Pd1 C23 C24 -148.7(3)
Pd1 C23 C24 C25 -56.9(5)
C24' Pd1 C24 C23 -66.3(11)
C23' Pd1 C24 C23 5.4(19)
C25' Pd1 C24 C23 -147.0(13)
C25 Pd1 C24 C23 -129.8(5)
P1 Pd1 C24 C23 -161.6(4)
C3 Pd1 C24 C23 -12.4(5)
C2 Pd1 C24 C23 72.2(4)
Cr1 Pd1 C24 C23 42.3(4)
C24' Pd1 C24 C25 63.6(10)
C23' Pd1 C24 C25 135.2(15)
C25' Pd1 C24 C25 -17.2(13)
C23 Pd1 C24 C25 129.8(5)
P1 Pd1 C24 C25 -31.7(3)
C3 Pd1 C24 C25 117.4(2)
C2 Pd1 C24 C25 -157.9(3)
Cr1 Pd1 C24 C25 172.1(2)
C23 C24 C25 Pd1 57.7(6)
C24' Pd1 C25 C24 -49.5(8)
C23' Pd1 C25 C24 -27.9(12)
C25' Pd1 C25 C24 55(3)
C23 Pd1 C25 C24 -30.3(3)
P1 Pd1 C25 C24 155.8(2)
C3 Pd1 C25 C24 -97.5(3)
C2 Pd1 C25 C24 30.4(3)
Cr1 Pd1 C25 C24 -27.1(7)
C25' Pd1 C23' C24' -31.2(13)
C24 Pd1 C23' C24' -46.5(12)
C25 Pd1 C23' C24' -19.4(12)
C23 Pd1 C23' C24' 17(21)
P1 Pd1 C23' C24' -5(6)
C3 Pd1 C23' C24' 119.6(15)
C2 Pd1 C23' C24' -160.4(17)
Cr1 Pd1 C23' C24' 160.8(14)
Pd1 C23' C24' C25' 59(3)
C25' Pd1 C24' C23' 129(2)
C24 Pd1 C24' C23' 71.1(19)
C25 Pd1 C24' C23' 146(2)
C23 Pd1 C24' C23' -2(2)
P1 Pd1 C24' C23' 178.3(19)
C3 Pd1 C24' C23' -67.0(19)
C2 Pd1 C24' C23' 22(2)
Cr1 Pd1 C24' C23' -27(2)
C23' Pd1 C24' C25' -129(2)
C24 Pd1 C24' C25' -58.0(13)
C25 Pd1 C24' C25' 17.4(12)
C23 Pd1 C24' C25' -130.9(16)
P1 Pd1 C24' C25' 49.3(13)
C3 Pd1 C24' C25' 164.0(12)
C2 Pd1 C24' C25' -106.6(12)
Cr1 Pd1 C24' C25' -155.7(11)
C23' C24' C25' Pd1 -58(3)
C23' Pd1 C25' C24' 31.4(11)
C24 Pd1 C25' C24' 49.4(11)
C25 Pd1 C25' C24' -61(3)
C23 Pd1 C25' C24' 28.4(11)
P1 Pd1 C25' C24' -141.9(10)
C3 Pd1 C25' C24' -27.1(19)
C2 Pd1 C25' C24' 97.3(11)
Cr1 Pd1 C25' C24' 72(2)
